data_7052530
loop_
_publ_author_name
'Dom\'inguez, Oscar'
'Rodr\'iguez-Molina, Braulio'
'Rodr\'iguez, Mario'
'Ariza, Armando'
'Farf\'an, Norberto'
'Santillan, Rosa'

_publ_section_title
;
 X-Ray crystallographic and spectroscopic properties of eight Schiff
 bases as evidence of the proton transfer reaction. Role of the
 intermolecular hydrogen bond
;
_journal_issue 1
_journal_name_full 'New Journal of Chemistry'
_journal_page_first 156
_journal_paper_doi 10.1039/c0nj00179a
_journal_volume 35
_journal_year 2011
_chemical_compound_source 'synthesis as described'
_chemical_formula_moiety 'C22 H35 N1 O2'
_chemical_formula_sum 'C22 H35 N O2'
_chemical_formula_weight 345.51
_chemical_name_common
;2,4-di-tert-butyl-6-((1-hydroxy-cyclohexylmethylimino)-
methyl)-phenol
;
_chemical_name_systematic
;
2,4-di-tert-butyl-6-[(1-hydroxy-cyclohexylmethylimino)-methyl]-phenol
;
_space_group_IT_number 14
_symmetry_cell_setting monoclinic
_symmetry_Int_Tables_number 14
_symmetry_space_group_name_Hall '-P 2ybc'
_symmetry_space_group_name_H-M 'P 1 21/c 1'
_atom_sites_solution_hydrogens geom
_atom_sites_solution_primary direct
_atom_sites_solution_secondary difmap
_cell_angle_alpha 90
_cell_angle_beta 92.184(4)
_cell_angle_gamma 90
_cell_formula_units_Z 8
_cell_length_a 14.5103(2)
_cell_length_b 28.8821(4)
_cell_length_c 10.26160(10)
_cell_measurement_reflns_used 31186
_cell_measurement_temperature 293(2)
_cell_measurement_theta_max 27.485
_cell_measurement_theta_min 1.018
_cell_measurement_wavelength 0.71073
_cell_volume 4297.39(9)
_computing_cell_refinement 'HKL Scalepack (Otwinowski & Minor 1997)'
_computing_data_collection 'Collect (Nonius BV, 1997-2000)'
_computing_data_reduction 'HKL Denzo and Scalepack (Otwinowski & Minor 1997)'
_computing_molecular_graphics 'Ortep-3 for Windows (Farrugia, 1997)'
_computing_publication_material 'WinGX publication routines (Farrugia, 1999)'
_computing_structure_refinement 'SHELXL-97 (Sheldrick, 2008)'
_computing_structure_solution 'SIR2004 (Giacovazzo et al, 2004)'
_diffrn_ambient_temperature 293(2)
_diffrn_detector 'CCD plate'
_diffrn_detector_area_resol_mean 9
_diffrn_measured_fraction_theta_full 0.992
_diffrn_measured_fraction_theta_max 0.992
_diffrn_measurement_device '95mm CCD camera on \k-goniostat'
_diffrn_measurement_device_type KappaCCD
_diffrn_measurement_method 'CCD rotation images, thick slices'
_diffrn_orient_matrix_type 'by Nonius Collect from scalepack cell'
_diffrn_orient_matrix_UB_11 0.74377E-1
_diffrn_orient_matrix_UB_12 0.218607E-1
_diffrn_orient_matrix_UB_13 0.116735E-1
_diffrn_orient_matrix_UB_21 0.212689E-1
_diffrn_orient_matrix_UB_22 -0.16214E-2
_diffrn_orient_matrix_UB_23 -0.666069E-1
_diffrn_orient_matrix_UB_31 -0.593813E-1
_diffrn_orient_matrix_UB_32 0.268005E-1
_diffrn_orient_matrix_UB_33 -0.135515E-1
_diffrn_radiation_monochromator graphite
_diffrn_radiation_probe x-ray
_diffrn_radiation_type MoK\a
_diffrn_radiation_wavelength 0.71073
_diffrn_reflns_av_R_equivalents 0.0601
_diffrn_reflns_av_unetI/netI 0.078
_diffrn_reflns_limit_h_max 18
_diffrn_reflns_limit_h_min -17
_diffrn_reflns_limit_k_max 34
_diffrn_reflns_limit_k_min -37
_diffrn_reflns_limit_l_max 10
_diffrn_reflns_limit_l_min -13
_diffrn_reflns_number 32630
_diffrn_reflns_theta_full 27.45
_diffrn_reflns_theta_max 27.45
_diffrn_reflns_theta_min 1.4
_diffrn_source 'Enraf Nonius FR590'
_exptl_absorpt_coefficient_mu 0.067
_exptl_absorpt_correction_type none
_exptl_crystal_colour Orange
_exptl_crystal_density_diffrn 1.068
_exptl_crystal_density_method 'not measured'
_exptl_crystal_description prism
_exptl_crystal_F_000 1520
_exptl_crystal_size_max 0.35
_exptl_crystal_size_mid 0.30
_exptl_crystal_size_min 0.20
_refine_diff_density_max 0.253
_refine_diff_density_min -0.26
_refine_diff_density_rms 0.081
_refine_ls_extinction_coef 0.048(4)
_refine_ls_extinction_expression Fc^*^=kFc[1+0.001xFc^2^\l^3^/sin(2\q)]^-1/4^
_refine_ls_extinction_method SHELXL
_refine_ls_goodness_of_fit_ref 1.02
_refine_ls_hydrogen_treatment mixed
_refine_ls_matrix_type full
_refine_ls_number_parameters 488
_refine_ls_number_reflns 9747
_refine_ls_number_restraints 0
_refine_ls_restrained_S_all 1.02
_refine_ls_R_factor_all 0.1297
_refine_ls_R_factor_gt 0.0634
_refine_ls_shift/su_max 0.001
_refine_ls_shift/su_mean 0.000
_refine_ls_structure_factor_coef Fsqd
_refine_ls_weighting_details 'calc w=1/[\s^2^(Fo^2^)+(0.0848P)^2^+0.0000P] where P=(Fo^2^+2Fc^2^)/3'
_refine_ls_weighting_scheme calc
_refine_ls_wR_factor_gt 0.1604
_refine_ls_wR_factor_ref 0.191
_reflns_number_gt 5426
_reflns_number_total 9747
_reflns_threshold_expression >2\s(I)
_cod_data_source_file C0NJ00179A.TXT
_cod_data_source_block Compound1
_cod_original_sg_symbol_H-M 'P 21/c'
_cod_original_formula_sum 'C22 H35 N1 O2'
_cod_database_code 7052530

loop_
_symmetry_equiv_pos_as_xyz
'x, y, z'
'-x, y+1/2, -z+1/2'
'-x, -y, -z'
'x, -y-1/2, z-1/2'

loop_
_atom_site_label
_atom_site_type_symbol
_atom_site_fract_x
_atom_site_fract_y
_atom_site_fract_z
_atom_site_U_iso_or_equiv
_atom_site_adp_type
_atom_site_occupancy
_atom_site_symmetry_multiplicity
_atom_site_calc_flag
_atom_site_refinement_flags
_atom_site_disorder_assembly
_atom_site_disorder_group
H1A H 0.7564(16) 0.2475(8) 0.099(2) 0.081(7) Uiso 1 1 d . . .
H1B H 0.2558(16) 0.1777(9) 0.361(2) 0.080(7) Uiso 1 1 d . . .
H2A H 1.054(2) 0.2633(11) 0.015(3) 0.123(12) Uiso 1 1 d . . .
H2B H 0.0893(17) 0.2818(9) 0.282(3) 0.091(9) Uiso 1 1 d . . .
H13A H 0.9204(18) 0.3772(9) -0.166(2) 0.093(8) Uiso 1 1 d . . .
H13B H 1.0120(18) 0.4095(10) -0.139(3) 0.107(9) Uiso 1 1 d . . .
C2A C 0.73769(12) 0.18458(6) 0.12785(16) 0.0422(4) Uani 1 1 d . . .
C3A C 0.68695(12) 0.14944(6) 0.18757(16) 0.0439(4) Uani 1 1 d . . .
C4A C 0.71220(13) 0.10415(7) 0.16105(16) 0.0481(5) Uani 1 1 d . . .
H4A H 0.6799 0.0806 0.201 0.058 Uiso 1 1 calc R . .
C5A C 0.78260(13) 0.09117(6) 0.07876(17) 0.0475(5) Uani 1 1 d . . .
C6A C 0.83000(13) 0.12666(7) 0.02249(17) 0.0490(5) Uani 1 1 d . . .
H6A H 0.8772 0.1195 -0.033 0.059 Uiso 1 1 calc R . .
C7A C 0.80955(12) 0.17305(6) 0.04602(16) 0.0429(4) Uani 1 1 d . . .
C8A C 0.86177(13) 0.20885(7) -0.01868(17) 0.0458(5) Uani 1 1 d . . .
H8A H 0.9091 0.1999 -0.0719 0.055 Uiso 1 1 calc R . .
C10A C 0.90271(13) 0.28490(7) -0.07190(16) 0.0477(5) Uani 1 1 d . . .
H10A H 0.8634 0.3072 -0.1175 0.057 Uiso 1 1 calc R . .
H10B H 0.9381 0.2688 -0.1363 0.057 Uiso 1 1 calc R . .
C11A C 0.96862(12) 0.31040(6) 0.02248(16) 0.0452(5) Uani 1 1 d . . .
C12A C 1.02379(15) 0.34577(8) -0.0513(2) 0.0670(6) Uani 1 1 d . . .
H12A H 1.0747 0.3564 0.0049 0.08 Uiso 1 1 calc R . .
H12B H 1.0498 0.3307 -0.126 0.08 Uiso 1 1 calc R . .
C13A C 0.9695(2) 0.38689(10) -0.0981(4) 0.0967(10) Uani 1 1 d U . .
C14A C 0.9257(2) 0.41034(10) 0.0139(4) 0.1223(13) Uani 1 1 d U . .
H14A H 0.8882 0.436 -0.0183 0.147 Uiso 1 1 calc R . .
H14B H 0.9734 0.4227 0.0729 0.147 Uiso 1 1 calc R . .
C15A C 0.86510(19) 0.37631(11) 0.0886(3) 0.0997(10) Uani 1 1 d . . .
H15A H 0.8414 0.3918 0.1643 0.12 Uiso 1 1 calc R . .
H15B H 0.8129 0.367 0.0328 0.12 Uiso 1 1 calc R . .
C16A C 0.91943(15) 0.33337(8) 0.1327(2) 0.0664(6) Uani 1 1 d . . .
H16A H 0.9645 0.3422 0.2005 0.08 Uiso 1 1 calc R . .
H16B H 0.8775 0.3113 0.1699 0.08 Uiso 1 1 calc R . .
C17A C 0.80672(15) 0.04000(7) 0.0571(2) 0.0587(5) Uani 1 1 d . . .
C18A C 0.8671(2) 0.02354(9) 0.1730(3) 0.1092(11) Uani 1 1 d . . .
H18A H 0.9228 0.0414 0.1782 0.164 Uiso 1 1 calc R . .
H18B H 0.882 -0.0086 0.1618 0.164 Uiso 1 1 calc R . .
H18C H 0.8343 0.0274 0.2518 0.164 Uiso 1 1 calc R . .
C19A C 0.8586(2) 0.03314(9) -0.0681(3) 0.0934(9) Uani 1 1 d . . .
H19A H 0.824 0.0467 -0.14 0.14 Uiso 1 1 calc R . .
H19B H 0.8666 0.0006 -0.0836 0.14 Uiso 1 1 calc R . .
H19C H 0.9179 0.0478 -0.0594 0.14 Uiso 1 1 calc R . .
C20A C 0.71965(19) 0.01015(8) 0.0443(3) 0.0883(8) Uani 1 1 d . . .
H20A H 0.689 0.0102 0.1255 0.133 Uiso 1 1 calc R . .
H20B H 0.7363 -0.021 0.0224 0.133 Uiso 1 1 calc R . .
H20C H 0.6791 0.0225 -0.0231 0.133 Uiso 1 1 calc R . .
C21A C 0.60652(13) 0.16094(7) 0.27562(17) 0.0498(5) Uani 1 1 d . . .
C22A C 0.64021(15) 0.19046(8) 0.39234(18) 0.0636(6) Uani 1 1 d . . .
H22A H 0.6859 0.1736 0.443 0.095 Uiso 1 1 calc R . .
H22B H 0.5891 0.1976 0.4455 0.095 Uiso 1 1 calc R . .
H22C H 0.6667 0.2187 0.3614 0.095 Uiso 1 1 calc R . .
C23A C 0.53146(14) 0.18776(9) 0.1978(2) 0.0662(6) Uani 1 1 d . . .
H23A H 0.558 0.2148 0.1599 0.099 Uiso 1 1 calc R . .
H23B H 0.4839 0.1969 0.255 0.099 Uiso 1 1 calc R . .
H23C H 0.5055 0.1683 0.1299 0.099 Uiso 1 1 calc R . .
C24A C 0.56274(17) 0.11740(8) 0.3292(2) 0.0778(7) Uani 1 1 d . . .
H24A H 0.5402 0.0984 0.2581 0.117 Uiso 1 1 calc R . .
H24B H 0.5125 0.1258 0.3825 0.117 Uiso 1 1 calc R . .
H24C H 0.608 0.1005 0.3807 0.117 Uiso 1 1 calc R . .
N9A N 0.84553(10) 0.25170(5) -0.00567(13) 0.0462(4) Uani 1 1 d . . .
O1A O 0.71678(10) 0.22939(5) 0.14882(13) 0.0555(4) Uani 1 1 d . . .
O2A O 1.03127(10) 0.27740(5) 0.08278(15) 0.0605(4) Uani 1 1 d . . .
C2B C 0.32330(12) 0.13900(7) 0.47365(17) 0.0464(5) Uani 1 1 d . . .
C3B C 0.34695(12) 0.09470(7) 0.52179(17) 0.0477(5) Uani 1 1 d . . .
C4B C 0.41508(13) 0.09309(7) 0.62072(17) 0.0510(5) Uani 1 1 d . . .
H4B H 0.431 0.0642 0.6546 0.061 Uiso 1 1 calc R . .
C5B C 0.46125(13) 0.13156(7) 0.67283(16) 0.0493(5) Uani 1 1 d . . .
C6B C 0.43799(13) 0.17397(7) 0.62033(16) 0.0492(5) Uani 1 1 d . . .
H6B H 0.4686 0.2003 0.6511 0.059 Uiso 1 1 calc R . .
C7B C 0.36952(12) 0.17838(7) 0.52180(16) 0.0439(4) Uani 1 1 d . . .
C8B C 0.34963(13) 0.22415(7) 0.46853(17) 0.0470(5) Uani 1 1 d . . .
H8B H 0.3858 0.2489 0.4976 0.056 Uiso 1 1 calc R . .
C10B C 0.27174(14) 0.27889(7) 0.33438(19) 0.0528(5) Uani 1 1 d . . .
H10C H 0.264 0.2777 0.2401 0.063 Uiso 1 1 calc R . .
H10D H 0.3272 0.2965 0.3553 0.063 Uiso 1 1 calc R . .
C11B C 0.18938(12) 0.30431(6) 0.38908(16) 0.0435(4) Uani 1 1 d . . .
C12B C 0.18186(16) 0.35197(7) 0.3255(2) 0.0630(6) Uani 1 1 d . . .
H12C H 0.2411 0.3674 0.3347 0.076 Uiso 1 1 calc R . .
H12D H 0.1673 0.3482 0.2331 0.076 Uiso 1 1 calc R . .
C13B C 0.10871(19) 0.38228(8) 0.3845(2) 0.0811(7) Uani 1 1 d . . .
H13E H 0.1096 0.4126 0.3442 0.097 Uiso 1 1 calc R . .
H13F H 0.0484 0.3688 0.3663 0.097 Uiso 1 1 calc R . .
C14B C 0.1243(2) 0.38739(9) 0.5300(3) 0.0871(8) Uani 1 1 d . . .
H14E H 0.0752 0.4059 0.5652 0.104 Uiso 1 1 calc R . .
H14F H 0.1823 0.4031 0.5488 0.104 Uiso 1 1 calc R . .
C15B C 0.12601(16) 0.34002(9) 0.5935(2) 0.0717(7) Uani 1 1 d . . .
H15E H 0.0661 0.3255 0.5805 0.086 Uiso 1 1 calc R . .
H15F H 0.1382 0.3435 0.6866 0.086 Uiso 1 1 calc R . .
C16B C 0.19937(14) 0.30900(7) 0.53716(17) 0.0536(5) Uani 1 1 d . . .
H16C H 0.1955 0.2785 0.5762 0.064 Uiso 1 1 calc R . .
H16D H 0.2598 0.3216 0.5601 0.064 Uiso 1 1 calc R . .
C17B C 0.53591(15) 0.12521(8) 0.78129(18) 0.0620(6) Uani 1 1 d . . .
C18B C 0.4933(2) 0.10162(10) 0.8976(2) 0.0917(9) Uani 1 1 d . . .
H18D H 0.4707 0.0716 0.872 0.138 Uiso 1 1 calc R . .
H18E H 0.4433 0.1201 0.9272 0.138 Uiso 1 1 calc R . .
H18F H 0.5392 0.0983 0.9669 0.138 Uiso 1 1 calc R . .
C19B C 0.61361(18) 0.09499(11) 0.7298(3) 0.0988(10) Uani 1 1 d . . .
H19D H 0.6367 0.1087 0.6523 0.148 Uiso 1 1 calc R . .
H19E H 0.5901 0.0646 0.7098 0.148 Uiso 1 1 calc R . .
H19F H 0.6626 0.0927 0.795 0.148 Uiso 1 1 calc R . .
C20B C 0.57706(19) 0.17145(10) 0.8266(2) 0.0883(8) Uani 1 1 d . . .
H20D H 0.5288 0.1913 0.8553 0.132 Uiso 1 1 calc R . .
H20E H 0.6072 0.1859 0.7555 0.132 Uiso 1 1 calc R . .
H20F H 0.621 0.1662 0.8973 0.132 Uiso 1 1 calc R . .
C21B C 0.30147(14) 0.05050(7) 0.4662(2) 0.0607(6) Uani 1 1 d . . .
C22B C 0.19713(17) 0.05215(10) 0.4863(4) 0.1020(10) Uani 1 1 d . . .
H22D H 0.1863 0.0567 0.5771 0.153 Uiso 1 1 calc R . .
H22E H 0.1696 0.0235 0.4576 0.153 Uiso 1 1 calc R . .
H22F H 0.1703 0.0773 0.4366 0.153 Uiso 1 1 calc R . .
C23B C 0.3203(2) 0.04669(9) 0.3198(2) 0.0928(9) Uani 1 1 d . . .
H23D H 0.3855 0.0447 0.3086 0.139 Uiso 1 1 calc R . .
H23E H 0.2962 0.0735 0.2752 0.139 Uiso 1 1 calc R . .
H23F H 0.2908 0.0194 0.2846 0.139 Uiso 1 1 calc R . .
C24B C 0.33885(17) 0.00663(8) 0.5323(3) 0.0809(7) Uani 1 1 d . . .
H24D H 0.3064 -0.0198 0.4973 0.121 Uiso 1 1 calc R . .
H24E H 0.3303 0.0085 0.6244 0.121 Uiso 1 1 calc R . .
H24F H 0.4034 0.0036 0.5166 0.121 Uiso 1 1 calc R . .
N9B N 0.28449(11) 0.23188(6) 0.38336(15) 0.0508(4) Uani 1 1 d . . .
O1B O 0.25694(10) 0.14355(6) 0.37808(14) 0.0640(4) Uani 1 1 d . . .
O2B O 0.10593(9) 0.27838(4) 0.36354(13) 0.0499(4) Uani 1 1 d . . .

loop_
_atom_site_aniso_label
_atom_site_aniso_U_11
_atom_site_aniso_U_22
_atom_site_aniso_U_33
_atom_site_aniso_U_23
_atom_site_aniso_U_13
_atom_site_aniso_U_12
C2A 0.0427(11) 0.0399(11) 0.0438(9) -0.0021(8) -0.0002(8) 0.0026(8)
C3A 0.0432(11) 0.0460(11) 0.0426(9) -0.0008(8) 0.0021(8) 0.0024(9)
C4A 0.0510(12) 0.0453(12) 0.0483(10) 0.0012(9) 0.0061(9) -0.0035(9)
C5A 0.0511(12) 0.0424(11) 0.0490(10) -0.0036(8) 0.0025(9) 0.0012(9)
C6A 0.0453(11) 0.0502(12) 0.0520(10) -0.0058(9) 0.0090(8) 0.0027(9)
C7A 0.0440(11) 0.0420(11) 0.0428(9) -0.0032(8) 0.0026(8) 0.0002(8)
C8A 0.0439(11) 0.0494(12) 0.0442(10) -0.0029(9) 0.0038(8) 0.0005(9)
C10A 0.0505(12) 0.0508(12) 0.0420(9) 0.0041(8) 0.0053(8) -0.0009(9)
C11A 0.0425(11) 0.0464(11) 0.0467(10) 0.0062(8) -0.0004(8) 0.0017(9)
C12A 0.0543(13) 0.0695(15) 0.0766(14) 0.0188(12) -0.0032(11) -0.0149(11)
C13A 0.097(2) 0.0590(17) 0.131(3) 0.0352(18) -0.033(2) -0.0228(17)
C14A 0.110(3) 0.0551(18) 0.197(4) -0.003(2) -0.059(2) 0.0041(18)
C15A 0.0696(18) 0.100(2) 0.128(2) -0.0553(19) -0.0147(16) 0.0284(17)
C16A 0.0586(14) 0.0786(16) 0.0619(12) -0.0217(11) 0.0036(10) -0.0043(12)
C17A 0.0668(14) 0.0413(12) 0.0683(12) -0.0070(10) 0.0058(10) 0.0058(10)
C18A 0.145(3) 0.0550(16) 0.123(2) -0.0069(15) -0.046(2) 0.0283(17)
C19A 0.114(2) 0.0541(15) 0.115(2) -0.0194(14) 0.0472(17) 0.0071(15)
C20A 0.098(2) 0.0495(14) 0.118(2) -0.0217(14) 0.0203(16) -0.0117(14)
C21A 0.0440(11) 0.0553(12) 0.0505(10) -0.0054(9) 0.0090(8) -0.0009(9)
C22A 0.0601(14) 0.0823(16) 0.0489(11) -0.0090(11) 0.0074(9) 0.0031(12)
C23A 0.0474(13) 0.0851(17) 0.0662(13) -0.0087(12) 0.0044(10) 0.0102(11)
C24A 0.0789(17) 0.0685(16) 0.0889(16) -0.0032(13) 0.0399(13) -0.0094(13)
N9A 0.0461(9) 0.0449(10) 0.0479(8) 0.0029(7) 0.0046(7) -0.0022(7)
O1A 0.0603(9) 0.0408(8) 0.0667(8) -0.0014(7) 0.0191(7) 0.0036(7)
O2A 0.0625(10) 0.0603(9) 0.0577(8) 0.0074(7) -0.0076(7) 0.0105(7)
C2B 0.0376(10) 0.0549(12) 0.0465(10) -0.0039(9) -0.0005(8) 0.0049(9)
C3B 0.0430(11) 0.0502(12) 0.0498(10) -0.0044(9) 0.0023(8) 0.0052(9)
C4B 0.0528(12) 0.0525(12) 0.0479(10) -0.0009(9) 0.0030(9) 0.0119(10)
C5B 0.0470(11) 0.0591(13) 0.0416(9) -0.0075(9) 0.0006(8) 0.0078(10)
C6B 0.0457(11) 0.0561(12) 0.0459(10) -0.0114(9) 0.0024(8) 0.0011(9)
C7B 0.0380(10) 0.0497(12) 0.0441(9) -0.0050(8) 0.0047(8) 0.0069(8)
C8B 0.0410(11) 0.0506(12) 0.0501(10) -0.0047(9) 0.0089(8) -0.0002(9)
C10B 0.0545(12) 0.0510(12) 0.0532(11) 0.0089(9) 0.0052(9) -0.0045(10)
C11B 0.0447(11) 0.0417(11) 0.0439(10) 0.0062(8) -0.0025(8) -0.0068(8)
C12B 0.0729(15) 0.0483(13) 0.0669(13) 0.0142(10) -0.0115(11) -0.0086(11)
C13B 0.097(2) 0.0444(13) 0.1001(18) -0.0008(12) -0.0209(15) 0.0089(13)
C14B 0.0937(19) 0.0640(17) 0.1017(19) -0.0291(15) -0.0190(15) 0.0115(14)
C15B 0.0694(16) 0.0901(19) 0.0551(12) -0.0200(12) -0.0058(11) 0.0074(13)
C16B 0.0546(12) 0.0600(13) 0.0457(10) 0.0007(9) -0.0050(9) -0.0003(10)
C17B 0.0594(13) 0.0769(16) 0.0488(11) -0.0023(11) -0.0111(10) 0.0098(12)
C18B 0.112(2) 0.107(2) 0.0547(13) 0.0094(14) -0.0188(13) -0.0059(17)
C19B 0.0721(18) 0.134(3) 0.0882(17) -0.0106(17) -0.0224(14) 0.0408(18)
C20B 0.0850(18) 0.100(2) 0.0771(15) 0.0010(15) -0.0352(13) -0.0107(16)
C21B 0.0550(14) 0.0498(13) 0.0766(14) -0.0049(10) -0.0069(11) 0.0017(10)
C22B 0.0552(16) 0.0643(17) 0.186(3) 0.0002(18) -0.0033(17) -0.0085(13)
C23B 0.129(2) 0.0715(17) 0.0762(16) -0.0237(13) -0.0160(15) -0.0045(17)
C24B 0.0849(18) 0.0548(15) 0.1023(18) -0.0034(13) -0.0051(14) 0.0033(13)
N9B 0.0482(10) 0.0496(10) 0.0548(9) 0.0021(7) 0.0035(8) 0.0050(8)
O1B 0.0586(9) 0.0560(10) 0.0753(9) 0.0011(7) -0.0240(7) 0.0000(7)
O2B 0.0522(8) 0.0502(8) 0.0470(8) 0.0040(6) -0.0042(6) -0.0090(6)

loop_
_atom_type_symbol
_atom_type_description
_atom_type_scat_dispersion_real
_atom_type_scat_dispersion_imag
_atom_type_scat_source
C C 0.0033 0.0016 'International Tables Vol C Tables 4.2.6.8 and 6.1.1.4'
H H 0 0 'International Tables Vol C Tables 4.2.6.8 and 6.1.1.4'
N N 0.0061 0.0033 'International Tables Vol C Tables 4.2.6.8 and 6.1.1.4'
O O 0.0106 0.006 'International Tables Vol C Tables 4.2.6.8 and 6.1.1.4'

loop_
_geom_angle_atom_site_label_1
_geom_angle_atom_site_label_2
_geom_angle_atom_site_label_3
_geom_angle
_geom_angle_site_symmetry_1
_geom_angle_site_symmetry_3
_geom_angle_publ_flag
O1A C2A C7A 119.99(16) . . ?
O1A C2A C3A 119.85(16) . . ?
C7A C2A C3A 120.15(17) . . ?
C4A C3A C2A 116.59(17) . . ?
C4A C3A C21A 122.01(17) . . ?
C2A C3A C21A 121.39(17) . . ?
C3A C4A C5A 125.04(17) . . ?
C3A C4A H4A 117.5 . . ?
C5A C4A H4A 117.5 . . ?
C6A C5A C4A 116.22(17) . . ?
C6A C5A C17A 122.43(17) . . ?
C4A C5A C17A 121.31(17) . . ?
C5A C6A C7A 122.04(17) . . ?
C5A C6A H6A 119 . . ?
C7A C6A H6A 119 . . ?
C6A C7A C2A 119.94(17) . . ?
C6A C7A C8A 119.01(16) . . ?
C2A C7A C8A 121.03(17) . . ?
N9A C8A C7A 122.87(17) . . ?
N9A C8A H8A 118.6 . . ?
C7A C8A H8A 118.6 . . ?
N9A C10A C11A 112.15(14) . . ?
N9A C10A H10A 109.2 . . ?
C11A C10A H10A 109.2 . . ?
N9A C10A H10B 109.2 . . ?
C11A C10A H10B 109.2 . . ?
H10A C10A H10B 107.9 . . ?
O2A C11A C16A 106.07(15) . . ?
O2A C11A C12A 108.87(15) . . ?
C16A C11A C12A 110.53(18) . . ?
O2A C11A C10A 108.87(15) . . ?
C16A C11A C10A 112.60(16) . . ?
C12A C11A C10A 109.76(15) . . ?
C13A C12A C11A 114.4(2) . . ?
C13A C12A H12A 108.7 . . ?
C11A C12A H12A 108.7 . . ?
C13A C12A H12B 108.7 . . ?
C11A C12A H12B 108.7 . . ?
H12A C12A H12B 107.6 . . ?
C12A C13A C14A 110.3(3) . . ?
C12A C13A H13A 110.4(15) . . ?
C14A C13A H13A 110.1(15) . . ?
C12A C13A H13B 109.1(16) . . ?
C14A C13A H13B 108.2(16) . . ?
H13A C13A H13B 109(2) . . ?
C13A C14A C15A 111.1(2) . . ?
C13A C14A H14A 109.4 . . ?
C15A C14A H14A 109.4 . . ?
C13A C14A H14B 109.4 . . ?
C15A C14A H14B 109.4 . . ?
H14A C14A H14B 108 . . ?
C16A C15A C14A 111.5(2) . . ?
C16A C15A H15A 109.3 . . ?
C14A C15A H15A 109.3 . . ?
C16A C15A H15B 109.3 . . ?
C14A C15A H15B 109.3 . . ?
H15A C15A H15B 108 . . ?
C11A C16A C15A 112.77(19) . . ?
C11A C16A H16A 109 . . ?
C15A C16A H16A 109 . . ?
C11A C16A H16B 109 . . ?
C15A C16A H16B 109 . . ?
H16A C16A H16B 107.8 . . ?
C18A C17A C19A 109.2(2) . . ?
C18A C17A C20A 109.8(2) . . ?
C19A C17A C20A 106.67(19) . . ?
C18A C17A C5A 108.30(17) . . ?
C19A C17A C5A 111.64(17) . . ?
C20A C17A C5A 111.23(18) . . ?
C17A C18A H18A 109.5 . . ?
C17A C18A H18B 109.5 . . ?
H18A C18A H18B 109.5 . . ?
C17A C18A H18C 109.5 . . ?
H18A C18A H18C 109.5 . . ?
H18B C18A H18C 109.5 . . ?
C17A C19A H19A 109.5 . . ?
C17A C19A H19B 109.5 . . ?
H19A C19A H19B 109.5 . . ?
C17A C19A H19C 109.5 . . ?
H19A C19A H19C 109.5 . . ?
H19B C19A H19C 109.5 . . ?
C17A C20A H20A 109.5 . . ?
C17A C20A H20B 109.5 . . ?
H20A C20A H20B 109.5 . . ?
C17A C20A H20C 109.5 . . ?
H20A C20A H20C 109.5 . . ?
H20B C20A H20C 109.5 . . ?
C24A C21A C22A 107.60(17) . . ?
C24A C21A C23A 107.89(18) . . ?
C22A C21A C23A 108.91(17) . . ?
C24A C21A C3A 111.72(17) . . ?
C22A C21A C3A 110.60(15) . . ?
C23A C21A C3A 110.03(15) . . ?
C21A C22A H22A 109.5 . . ?
C21A C22A H22B 109.5 . . ?
H22A C22A H22B 109.5 . . ?
C21A C22A H22C 109.5 . . ?
H22A C22A H22C 109.5 . . ?
H22B C22A H22C 109.5 . . ?
C21A C23A H23A 109.5 . . ?
C21A C23A H23B 109.5 . . ?
H23A C23A H23B 109.5 . . ?
C21A C23A H23C 109.5 . . ?
H23A C23A H23C 109.5 . . ?
H23B C23A H23C 109.5 . . ?
C21A C24A H24A 109.5 . . ?
C21A C24A H24B 109.5 . . ?
H24A C24A H24B 109.5 . . ?
C21A C24A H24C 109.5 . . ?
H24A C24A H24C 109.5 . . ?
H24B C24A H24C 109.5 . . ?
C8A N9A C10A 118.88(16) . . ?
C2A O1A H1A 107.5(14) . . ?
C11A O2A H2A 102(2) . . ?
O1B C2B C7B 119.62(17) . . ?
O1B C2B C3B 119.93(17) . . ?
C7B C2B C3B 120.44(16) . . ?
C4B C3B C2B 116.30(18) . . ?
C4B C3B C21B 121.78(18) . . ?
C2B C3B C21B 121.91(16) . . ?
C3B C4B C5B 124.86(18) . . ?
C3B C4B H4B 117.6 . . ?
C5B C4B H4B 117.6 . . ?
C6B C5B C4B 116.92(17) . . ?
C6B C5B C17B 123.13(18) . . ?
C4B C5B C17B 119.93(18) . . ?
C5B C6B C7B 121.48(18) . . ?
C5B C6B H6B 119.3 . . ?
C7B C6B H6B 119.3 . . ?
C6B C7B C2B 119.96(18) . . ?
C6B C7B C8B 118.71(18) . . ?
C2B C7B C8B 121.31(16) . . ?
N9B C8B C7B 123.00(18) . . ?
N9B C8B H8B 118.5 . . ?
C7B C8B H8B 118.5 . . ?
N9B C10B C11B 114.33(15) . . ?
N9B C10B H10C 108.7 . . ?
C11B C10B H10C 108.7 . . ?
N9B C10B H10D 108.7 . . ?
C11B C10B H10D 108.7 . . ?
H10C C10B H10D 107.6 . . ?
O2B C11B C12B 110.23(15) . . ?
O2B C11B C16B 105.94(15) . . ?
C12B C11B C16B 110.37(16) . . ?
O2B C11B C10B 110.33(15) . . ?
C12B C11B C10B 108.72(15) . . ?
C16B C11B C10B 111.25(15) . . ?
C13B C12B C11B 112.90(18) . . ?
C13B C12B H12C 109 . . ?
C11B C12B H12C 109 . . ?
C13B C12B H12D 109 . . ?
C11B C12B H12D 109 . . ?
H12C C12B H12D 107.8 . . ?
C14B C13B C12B 111.7(2) . . ?
C14B C13B H13E 109.3 . . ?
C12B C13B H13E 109.3 . . ?
C14B C13B H13F 109.3 . . ?
C12B C13B H13F 109.3 . . ?
H13E C13B H13F 107.9 . . ?
C13B C14B C15B 109.65(19) . . ?
C13B C14B H14E 109.7 . . ?
C15B C14B H14E 109.7 . . ?
C13B C14B H14F 109.7 . . ?
C15B C14B H14F 109.7 . . ?
H14E C14B H14F 108.2 . . ?
C14B C15B C16B 111.6(2) . . ?
C14B C15B H15E 109.3 . . ?
C16B C15B H15E 109.3 . . ?
C14B C15B H15F 109.3 . . ?
C16B C15B H15F 109.3 . . ?
H15E C15B H15F 108 . . ?
C15B C16B C11B 112.89(16) . . ?
C15B C16B H16C 109 . . ?
C11B C16B H16C 109 . . ?
C15B C16B H16D 109 . . ?
C11B C16B H16D 109 . . ?
H16C C16B H16D 107.8 . . ?
C18B C17B C20B 108.51(19) . . ?
C18B C17B C5B 108.98(19) . . ?
C20B C17B C5B 111.91(18) . . ?
C18B C17B C19B 109.9(2) . . ?
C20B C17B C19B 108.5(2) . . ?
C5B C17B C19B 109.00(16) . . ?
C17B C18B H18D 109.5 . . ?
C17B C18B H18E 109.5 . . ?
H18D C18B H18E 109.5 . . ?
C17B C18B H18F 109.5 . . ?
H18D C18B H18F 109.5 . . ?
H18E C18B H18F 109.5 . . ?
C17B C19B H19D 109.5 . . ?
C17B C19B H19E 109.5 . . ?
H19D C19B H19E 109.5 . . ?
C17B C19B H19F 109.5 . . ?
H19D C19B H19F 109.5 . . ?
H19E C19B H19F 109.5 . . ?
C17B C20B H20D 109.5 . . ?
C17B C20B H20E 109.5 . . ?
H20D C20B H20E 109.5 . . ?
C17B C20B H20F 109.5 . . ?
H20D C20B H20F 109.5 . . ?
H20E C20B H20F 109.5 . . ?
C24B C21B C22B 107.5(2) . . ?
C24B C21B C3B 112.58(17) . . ?
C22B C21B C3B 109.62(18) . . ?
C24B C21B C23B 107.51(19) . . ?
C22B C21B C23B 110.2(2) . . ?
C3B C21B C23B 109.39(18) . . ?
C21B C22B H22D 109.5 . . ?
C21B C22B H22E 109.5 . . ?
H22D C22B H22E 109.5 . . ?
C21B C22B H22F 109.5 . . ?
H22D C22B H22F 109.5 . . ?
H22E C22B H22F 109.5 . . ?
C21B C23B H23D 109.5 . . ?
C21B C23B H23E 109.5 . . ?
H23D C23B H23E 109.5 . . ?
C21B C23B H23F 109.5 . . ?
H23D C23B H23F 109.5 . . ?
H23E C23B H23F 109.5 . . ?
C21B C24B H24D 109.5 . . ?
C21B C24B H24E 109.5 . . ?
H24D C24B H24E 109.5 . . ?
C21B C24B H24F 109.5 . . ?
H24D C24B H24F 109.5 . . ?
H24E C24B H24F 109.5 . . ?
C8B N9B C10B 118.54(17) . . ?
C2B O1B H1B 103.3(13) . . ?
C11B O2B H2B 108.5(17) . . ?

loop_
_geom_bond_atom_site_label_1
_geom_bond_atom_site_label_2
_geom_bond_distance
_geom_bond_site_symmetry_2
_geom_bond_publ_flag
C2A O1A 1.349(2) . ?
C2A C7A 1.403(2) . ?
C2A C3A 1.408(3) . ?
C3A C4A 1.388(3) . ?
C3A C21A 1.539(2) . ?
C4A C5A 1.401(3) . ?
C4A H4A 0.93 . ?
C5A C6A 1.374(3) . ?
C5A C17A 1.537(3) . ?
C6A C7A 1.395(3) . ?
C6A H6A 0.93 . ?
C7A C8A 1.457(3) . ?
C8A N9A 1.268(2) . ?
C8A H8A 0.93 . ?
C10A N9A 1.454(2) . ?
C10A C11A 1.525(3) . ?
C10A H10A 0.97 . ?
C10A H10B 0.97 . ?
C11A O2A 1.441(2) . ?
C11A C16A 1.513(3) . ?
C11A C12A 1.518(3) . ?
C12A C13A 1.494(4) . ?
C12A H12A 0.97 . ?
C12A H12B 0.97 . ?
C13A C14A 1.496(5) . ?
C13A H13A 1.02(3) . ?
C13A H13B 1.00(3) . ?
C14A C15A 1.543(5) . ?
C14A H14A 0.97 . ?
C14A H14B 0.97 . ?
C15A C16A 1.529(4) . ?
C15A H15A 0.97 . ?
C15A H15B 0.97 . ?
C16A H16A 0.97 . ?
C16A H16B 0.97 . ?
C17A C18A 1.526(3) . ?
C17A C19A 1.527(3) . ?
C17A C20A 1.531(3) . ?
C18A H18A 0.96 . ?
C18A H18B 0.96 . ?
C18A H18C 0.96 . ?
C19A H19A 0.96 . ?
C19A H19B 0.96 . ?
C19A H19C 0.96 . ?
C20A H20A 0.96 . ?
C20A H20B 0.96 . ?
C20A H20C 0.96 . ?
C21A C24A 1.521(3) . ?
C21A C22A 1.535(3) . ?
C21A C23A 1.535(3) . ?
C22A H22A 0.96 . ?
C22A H22B 0.96 . ?
C22A H22C 0.96 . ?
C23A H23A 0.96 . ?
C23A H23B 0.96 . ?
C23A H23C 0.96 . ?
C24A H24A 0.96 . ?
C24A H24B 0.96 . ?
C24A H24C 0.96 . ?
O1A H1A 0.94(3) . ?
O2A H2A 0.88(3) . ?
C2B O1B 1.354(2) . ?
C2B C7B 1.401(3) . ?
C2B C3B 1.409(3) . ?
C3B C4B 1.390(2) . ?
C3B C21B 1.537(3) . ?
C4B C5B 1.393(3) . ?
C4B H4B 0.93 . ?
C5B C6B 1.375(3) . ?
C5B C17B 1.534(3) . ?
C6B C7B 1.396(2) . ?
C6B H6B 0.93 . ?
C7B C8B 1.455(3) . ?
C8B N9B 1.282(2) . ?
C8B H8B 0.93 . ?
C10B N9B 1.457(2) . ?
C10B C11B 1.528(3) . ?
C10B H10C 0.97 . ?
C10B H10D 0.97 . ?
C11B O2B 1.439(2) . ?
C11B C12B 1.525(3) . ?
C11B C16B 1.527(2) . ?
C12B C13B 1.519(3) . ?
C12B H12C 0.97 . ?
C12B H12D 0.97 . ?
C13B C14B 1.509(4) . ?
C13B H13E 0.97 . ?
C13B H13F 0.97 . ?
C14B C15B 1.515(4) . ?
C14B H14E 0.97 . ?
C14B H14F 0.97 . ?
C15B C16B 1.522(3) . ?
C15B H15E 0.97 . ?
C15B H15F 0.97 . ?
C16B H16C 0.97 . ?
C16B H16D 0.97 . ?
C17B C18B 1.525(3) . ?
C17B C20B 1.528(3) . ?
C17B C19B 1.536(3) . ?
C18B H18D 0.96 . ?
C18B H18E 0.96 . ?
C18B H18F 0.96 . ?
C19B H19D 0.96 . ?
C19B H19E 0.96 . ?
C19B H19F 0.96 . ?
C20B H20D 0.96 . ?
C20B H20E 0.96 . ?
C20B H20F 0.96 . ?
C21B C24B 1.527(3) . ?
C21B C22B 1.537(3) . ?
C21B C23B 1.540(3) . ?
C22B H22D 0.96 . ?
C22B H22E 0.96 . ?
C22B H22F 0.96 . ?
C23B H23D 0.96 . ?
C23B H23E 0.96 . ?
C23B H23F 0.96 . ?
C24B H24D 0.96 . ?
C24B H24E 0.96 . ?
C24B H24F 0.96 . ?
O1B H1B 1.00(3) . ?
O2B H2B 0.87(3) . ?

loop_
_geom_torsion_atom_site_label_1
_geom_torsion_atom_site_label_2
_geom_torsion_atom_site_label_3
_geom_torsion_atom_site_label_4
_geom_torsion
_geom_torsion_site_symmetry_1
_geom_torsion_site_symmetry_2
_geom_torsion_site_symmetry_3
_geom_torsion_site_symmetry_4
_geom_torsion_publ_flag
O1A C2A C3A C4A 179.76(15) . . . . ?
C7A C2A C3A C4A 0.1(2) . . . . ?
O1A C2A C3A C21A 0.8(3) . . . . ?
C7A C2A C3A C21A -178.77(15) . . . . ?
C2A C3A C4A C5A -1.0(3) . . . . ?
C21A C3A C4A C5A 177.89(16) . . . . ?
C3A C4A C5A C6A 0.9(3) . . . . ?
C3A C4A C5A C17A 178.96(17) . . . . ?
C4A C5A C6A C7A 0.2(3) . . . . ?
C17A C5A C6A C7A -177.91(17) . . . . ?
C5A C6A C7A C2A -1.0(3) . . . . ?
C5A C6A C7A C8A -179.04(16) . . . . ?
O1A C2A C7A C6A -178.82(16) . . . . ?
C3A C2A C7A C6A 0.8(3) . . . . ?
O1A C2A C7A C8A -0.8(3) . . . . ?
C3A C2A C7A C8A 178.83(16) . . . . ?
C6A C7A C8A N9A 177.75(17) . . . . ?
C2A C7A C8A N9A -0.3(3) . . . . ?
N9A C10A C11A O2A 63.04(19) . . . . ?
N9A C10A C11A C16A -54.3(2) . . . . ?
N9A C10A C11A C12A -177.88(16) . . . . ?
O2A C11A C12A C13A -169.3(2) . . . . ?
C16A C11A C12A C13A -53.2(3) . . . . ?
C10A C11A C12A C13A 71.6(3) . . . . ?
C11A C12A C13A C14A 56.7(3) . . . . ?
C12A C13A C14A C15A -56.2(3) . . . . ?
C13A C14A C15A C16A 54.8(3) . . . . ?
O2A C11A C16A C15A 168.00(19) . . . . ?
C12A C11A C16A C15A 50.1(2) . . . . ?
C10A C11A C16A C15A -73.0(2) . . . . ?
C14A C15A C16A C11A -52.0(3) . . . . ?
C6A C5A C17A C18A 97.9(2) . . . . ?
C4A C5A C17A C18A -80.1(3) . . . . ?
C6A C5A C17A C19A -22.3(3) . . . . ?
C4A C5A C17A C19A 159.69(19) . . . . ?
C6A C5A C17A C20A -141.4(2) . . . . ?
C4A C5A C17A C20A 40.7(3) . . . . ?
C4A C3A C21A C24A 1.4(3) . . . . ?
C2A C3A C21A C24A -179.76(17) . . . . ?
C4A C3A C21A C22A 121.21(19) . . . . ?
C2A C3A C21A C22A -59.9(2) . . . . ?
C4A C3A C21A C23A -118.4(2) . . . . ?
C2A C3A C21A C23A 60.4(2) . . . . ?
C7A C8A N9A C10A 178.66(15) . . . . ?
C11A C10A N9A C8A -107.34(19) . . . . ?
O1B C2B C3B C4B -179.39(16) . . . . ?
C7B C2B C3B C4B 2.1(3) . . . . ?
O1B C2B C3B C21B 1.8(3) . . . . ?
C7B C2B C3B C21B -176.62(16) . . . . ?
C2B C3B C4B C5B -0.9(3) . . . . ?
C21B C3B C4B C5B 177.87(18) . . . . ?
C3B C4B C5B C6B -1.0(3) . . . . ?
C3B C4B C5B C17B -179.47(17) . . . . ?
C4B C5B C6B C7B 1.7(3) . . . . ?
C17B C5B C6B C7B -179.90(17) . . . . ?
C5B C6B C7B C2B -0.5(3) . . . . ?
C5B C6B C7B C8B -178.69(16) . . . . ?
O1B C2B C7B C6B 179.99(16) . . . . ?
C3B C2B C7B C6B -1.5(3) . . . . ?
O1B C2B C7B C8B -1.8(3) . . . . ?
C3B C2B C7B C8B 176.64(16) . . . . ?
C6B C7B C8B N9B -175.88(16) . . . . ?
C2B C7B C8B N9B 5.9(3) . . . . ?
N9B C10B C11B O2B -56.6(2) . . . . ?
N9B C10B C11B C12B -177.59(16) . . . . ?
N9B C10B C11B C16B 60.7(2) . . . . ?
O2B C11B C12B C13B 65.5(2) . . . . ?
C16B C11B C12B C13B -51.1(2) . . . . ?
C10B C11B C12B C13B -173.40(17) . . . . ?
C11B C12B C13B C14B 55.5(3) . . . . ?
C12B C13B C14B C15B -57.2(3) . . . . ?
C13B C14B C15B C16B 57.0(3) . . . . ?
C14B C15B C16B C11B -55.1(2) . . . . ?
O2B C11B C16B C15B -68.3(2) . . . . ?
C12B C11B C16B C15B 51.0(2) . . . . ?
C10B C11B C16B C15B 171.75(18) . . . . ?
C6B C5B C17B C18B 122.6(2) . . . . ?
C4B C5B C17B C18B -59.1(2) . . . . ?
C6B C5B C17B C20B 2.5(3) . . . . ?
C4B C5B C17B C20B -179.09(19) . . . . ?
C6B C5B C17B C19B -117.5(2) . . . . ?
C4B C5B C17B C19B 60.8(3) . . . . ?
C4B C3B C21B C24B 0.6(3) . . . . ?
C2B C3B C21B C24B 179.28(18) . . . . ?
C4B C3B C21B C22B 120.2(2) . . . . ?
C2B C3B C21B C22B -61.1(3) . . . . ?
C4B C3B C21B C23B -118.9(2) . . . . ?
C2B C3B C21B C23B 59.8(2) . . . . ?
C7B C8B N9B C10B -178.70(15) . . . . ?
C11B C10B N9B C8B -104.70(19) . . . . ?
